data_7206267
loop_
_publ_author_name
'Lee, Hong-Jyun'
'Cheng, Pi-Yun'
'Chen, Chih-Yuan'
'Shen, Jiun-Shian'
'Nandi, Debkumar'
'Lee, Hon Man'

_publ_section_title
;
 Controlled assembly of an unprecedented 2D + 3D interpenetrated array
 of (4,4)-connected and pcu topologies
;
_journal_issue 15
_journal_name_full CrystEngComm
_journal_page_first 4814
_journal_paper_doi 10.1039/c1ce05247k
_journal_volume 13
_journal_year 2011
_chemical_formula_moiety 'C50 H35 Co N11 O3, N O3, H2 O'
_chemical_formula_sum 'C50 H37 Co N12 O7'
_chemical_formula_weight 976.85
_space_group_IT_number 2
_symmetry_cell_setting triclinic
_symmetry_Int_Tables_number 2
_symmetry_space_group_name_Hall '-P 1'
_symmetry_space_group_name_H-M 'P -1'
_atom_sites_solution_hydrogens geom
_atom_sites_solution_primary direct
_atom_sites_solution_secondary difmap
_audit_creation_method SHELXL-97
_cell_angle_alpha 66.855(2)
_cell_angle_beta 87.383(3)
_cell_angle_gamma 86.095(3)
_cell_formula_units_Z 2
_cell_length_a 10.1791(5)
_cell_length_b 13.7563(6)
_cell_length_c 16.5846(8)
_cell_measurement_reflns_used 3531
_cell_measurement_temperature 150(2)
_cell_measurement_theta_max 23.4
_cell_measurement_theta_min 2.4
_cell_volume 2129.96(18)
_computing_cell_refinement 'SAINT (Bruker, 2007)'
_computing_data_collection 'APEX2 (Bruker, 2007)'
_computing_data_reduction 'SAINT (Bruker, 2007)'
_computing_molecular_graphics 'SHELXTL (Sheldrick, 2008)'
_computing_publication_material 'DIAMOND (Brandenburg, 2006)'
_computing_structure_refinement 'SHELXTL (Sheldrick, 2008)'
_computing_structure_solution 'SHELXTL (Sheldrick, 2008)'
_diffrn_ambient_temperature 150(2)
_diffrn_measured_fraction_theta_full 0.992
_diffrn_measured_fraction_theta_max 0.992
_diffrn_measurement_device_type 'Bruker SMART APEXII'
_diffrn_measurement_method \w
_diffrn_radiation_monochromator graphite
_diffrn_radiation_probe x-ray
_diffrn_radiation_type MoK\a
_diffrn_radiation_wavelength 0.71073
_diffrn_reflns_av_R_equivalents 0.0572
_diffrn_reflns_av_sigmaI/netI 0.1025
_diffrn_reflns_limit_h_max 13
_diffrn_reflns_limit_h_min -13
_diffrn_reflns_limit_k_max 18
_diffrn_reflns_limit_k_min -18
_diffrn_reflns_limit_l_max 21
_diffrn_reflns_limit_l_min -22
_diffrn_reflns_number 32065
_diffrn_reflns_theta_full 28.72
_diffrn_reflns_theta_max 28.72
_diffrn_reflns_theta_min 1.64
_diffrn_source 'fine-focus sealed tube'
_diffrn_standards_decay_% 0
_diffrn_standards_interval_count 0
_diffrn_standards_interval_time 0
_diffrn_standards_number 0
_exptl_absorpt_coefficient_mu 0.476
_exptl_absorpt_correction_T_max 0.9495
_exptl_absorpt_correction_T_min 0.8822
_exptl_absorpt_correction_type multi-scan
_exptl_absorpt_process_details 'SADABS (Sheldrick, 2003)'
_exptl_crystal_density_diffrn 1.523
_exptl_crystal_density_method 'not measured'
_exptl_crystal_F_000 1008
_exptl_crystal_size_max 0.27
_exptl_crystal_size_mid 0.21
_exptl_crystal_size_min 0.11
_refine_diff_density_max 1.251
_refine_diff_density_min -1.054
_refine_diff_density_rms 0.083
_refine_ls_extinction_method none
_refine_ls_goodness_of_fit_ref 1.052
_refine_ls_hydrogen_treatment constr
_refine_ls_matrix_type full
_refine_ls_number_parameters 634
_refine_ls_number_reflns 10957
_refine_ls_number_restraints 0
_refine_ls_restrained_S_all 1.052
_refine_ls_R_factor_all 0.1171
_refine_ls_R_factor_gt 0.0555
_refine_ls_shift/su_max 0.000
_refine_ls_shift/su_mean 0.000
_refine_ls_structure_factor_coef Fsqd
_refine_ls_weighting_details 'calc w=1/[\s^2^(Fo^2^)+(0.0678P)^2^+0.0000P] where P=(Fo^2^+2Fc^2^)/3'
_refine_ls_weighting_scheme calc
_refine_ls_wR_factor_gt 0.1276
_refine_ls_wR_factor_ref 0.1463
_reflns_number_gt 6482
_reflns_number_total 10957
_reflns_threshold_expression I>2\s
_cod_data_source_file c1ce05247k.txt
_cod_data_source_block 2_jen291a
_cod_original_cell_volume 2129.97(17)
_cod_database_code 7206267

loop_
_symmetry_equiv_pos_as_xyz
'x, y, z'
'-x, -y, -z'

loop_
_atom_site_label
_atom_site_type_symbol
_atom_site_fract_x
_atom_site_fract_y
_atom_site_fract_z
_atom_site_U_iso_or_equiv
_atom_site_adp_type
_atom_site_occupancy
_atom_site_symmetry_multiplicity
_atom_site_calc_flag
_atom_site_refinement_flags
_atom_site_disorder_assembly
_atom_site_disorder_group
C1 C 0.9717(3) 1.2626(2) 0.0499(2) 0.0228(7) Uani 1 1 d . . .
H1 H 1.0631 1.2549 0.0379 0.027 Uiso 1 1 calc R . .
C2 C 0.7790(3) 1.3297(2) 0.0646(2) 0.0220(7) Uani 1 1 d . . .
H2 H 0.7094 1.3793 0.0647 0.026 Uiso 1 1 calc R . .
C3 C 0.7658(3) 1.2243(2) 0.0875(2) 0.0216(7) Uani 1 1 d . . .
H3 H 0.6874 1.1873 0.1063 0.026 Uiso 1 1 calc R . .
C4 C 0.9271(3) 1.0705(2) 0.1099(2) 0.0195(6) Uani 1 1 d . . .
C5 C 0.8658(3) 1.0074(2) 0.0755(2) 0.0196(6) Uani 1 1 d . . .
C6 C 0.7817(3) 1.0509(2) 0.0017(2) 0.0248(7) Uani 1 1 d . . .
H6 H 0.7702 1.1256 -0.0280 0.030 Uiso 1 1 calc R . .
C7 C 0.7178(3) 0.9869(2) -0.0267(2) 0.0311(8) Uani 1 1 d . . .
H7 H 0.6636 1.0173 -0.0766 0.037 Uiso 1 1 calc R . .
C8 C 0.7316(3) 0.8751(2) 0.0176(2) 0.0292(8) Uani 1 1 d . . .
H8 H 0.6835 0.8315 -0.0013 0.035 Uiso 1 1 calc R . .
C9 C 0.8129(3) 0.8299(2) 0.0870(2) 0.0237(7) Uani 1 1 d . . .
H9 H 0.8214 0.7550 0.1157 0.028 Uiso 1 1 calc R . .
C10 C 0.8858(3) 0.8941(2) 0.11698(19) 0.0183(6) Uani 1 1 d . . .
C11 C 0.9728(3) 0.8530(2) 0.18600(19) 0.0184(6) Uani 1 1 d . . .
C12 C 1.0435(3) 0.9157(2) 0.21480(19) 0.0198(6) Uani 1 1 d . . .
C13 C 1.1394(3) 0.8719(2) 0.2823(2) 0.0240(7) Uani 1 1 d . . .
H13 H 1.1605 0.7978 0.3054 0.029 Uiso 1 1 calc R . .
C14 C 1.2007(3) 0.9336(3) 0.3140(2) 0.0285(8) Uani 1 1 d . . .
H14 H 1.2655 0.9032 0.3576 0.034 Uiso 1 1 calc R . .
C15 C 1.1676(3) 1.0432(3) 0.2817(2) 0.0292(8) Uani 1 1 d . . .
H15 H 1.2068 1.0853 0.3067 0.035 Uiso 1 1 calc R . .
C16 C 1.0809(3) 1.0901(2) 0.2157(2) 0.0238(7) Uani 1 1 d . . .
H16 H 1.0620 1.1644 0.1945 0.029 Uiso 1 1 calc R . .
C17 C 1.0174(3) 1.0281(2) 0.1775(2) 0.0188(6) Uani 1 1 d . . .
C18 C 0.9484(3) 0.6909(2) 0.31915(19) 0.0168(6) Uani 1 1 d . . .
H18 H 0.8864 0.7220 0.3478 0.020 Uiso 1 1 calc R . .
C19 C 1.0781(3) 0.6690(2) 0.2176(2) 0.0227(7) Uani 1 1 d . . .
H19 H 1.1247 0.6804 0.1639 0.027 Uiso 1 1 calc R . .
C20 C 1.0850(3) 0.5809(2) 0.29241(19) 0.0202(7) Uani 1 1 d . . .
H20 H 1.1372 0.5182 0.2995 0.024 Uiso 1 1 calc R . .
C21 C 0.7549(3) 0.4657(2) 0.41282(19) 0.0157(6) Uani 1 1 d . . .
H21 H 0.8008 0.4938 0.3581 0.019 Uiso 1 1 calc R . .
C22 C 0.7045(3) 0.4134(2) 0.55022(19) 0.0165(6) Uani 1 1 d . . .
H22 H 0.7103 0.3982 0.6110 0.020 Uiso 1 1 calc R . .
C23 C 0.6004(3) 0.3930(2) 0.51233(19) 0.0179(6) Uani 1 1 d . . .
H23 H 0.5215 0.3618 0.5405 0.021 Uiso 1 1 calc R . .
C24 C 0.5575(3) 0.4192(2) 0.35604(19) 0.0169(6) Uani 1 1 d . . .
C25 C 0.5326(3) 0.3186(2) 0.36042(19) 0.0169(6) Uani 1 1 d . . .
C26 C 0.5731(3) 0.2238(2) 0.4311(2) 0.0202(6) Uani 1 1 d . . .
H26 H 0.6171 0.2277 0.4790 0.024 Uiso 1 1 calc R . .
C27 C 0.5500(3) 0.1270(2) 0.4314(2) 0.0251(7) Uani 1 1 d . . .
H27 H 0.5785 0.0644 0.4791 0.030 Uiso 1 1 calc R . .
C28 C 0.4834(3) 0.1193(2) 0.3609(2) 0.0231(7) Uani 1 1 d . . .
H28 H 0.4694 0.0516 0.3613 0.028 Uiso 1 1 calc R . .
C29 C 0.4399(3) 0.2074(2) 0.2932(2) 0.0214(7) Uani 1 1 d . . .
H29 H 0.3937 0.2008 0.2473 0.026 Uiso 1 1 calc R . .
C30 C 0.4627(3) 0.3103(2) 0.28986(19) 0.0170(6) Uani 1 1 d . . .
C31 C 0.4219(3) 0.4031(2) 0.21983(19) 0.0172(6) Uani 1 1 d . . .
C32 C 0.4497(3) 0.5037(2) 0.21481(19) 0.0181(6) Uani 1 1 d . . .
C33 C 0.4159(3) 0.5979(2) 0.1397(2) 0.0221(7) Uani 1 1 d . . .
H33 H 0.3720 0.5931 0.0921 0.026 Uiso 1 1 calc R . .
C34 C 0.4467(3) 0.6943(2) 0.1364(2) 0.0262(7) Uani 1 1 d . . .
H34 H 0.4254 0.7562 0.0859 0.031 Uiso 1 1 calc R . .
C35 C 0.5097(3) 0.7035(2) 0.2069(2) 0.0259(7) Uani 1 1 d . . .
H35 H 0.5280 0.7716 0.2040 0.031 Uiso 1 1 calc R . .
C36 C 0.5446(3) 0.6167(2) 0.2787(2) 0.0216(7) Uani 1 1 d . . .
H36 H 0.5869 0.6247 0.3255 0.026 Uiso 1 1 calc R . .
C37 C 0.5182(3) 0.5131(2) 0.28494(19) 0.0161(6) Uani 1 1 d . . .
C38 C 0.2184(3) 0.4246(2) 0.1368(2) 0.0213(7) Uani 1 1 d . . .
H38 H 0.1613 0.4437 0.1758 0.026 Uiso 1 1 calc R . .
C39 C 0.3953(3) 0.3748(2) 0.0801(2) 0.0237(7) Uani 1 1 d . . .
H39 H 0.4832 0.3531 0.0704 0.028 Uiso 1 1 calc R . .
C40 C 0.2922(3) 0.3906(2) 0.0271(2) 0.0220(7) Uani 1 1 d . . .
H40 H 0.2958 0.3810 -0.0267 0.026 Uiso 1 1 calc R . .
C41 C 1.0045(3) 0.2781(2) 0.49471(19) 0.0154(6) Uani 1 1 d . . .
H41 H 0.9159 0.2712 0.5159 0.019 Uiso 1 1 calc R . .
C42 C 1.1936(3) 0.3402(2) 0.4477(2) 0.0191(6) Uani 1 1 d . . .
H42 H 1.2635 0.3870 0.4297 0.023 Uiso 1 1 calc R . .
C43 C 1.1997(3) 0.2412(2) 0.4478(2) 0.0208(7) Uani 1 1 d . . .
H43 H 1.2726 0.2066 0.4303 0.025 Uiso 1 1 calc R . .
C44 C 1.0379(3) 0.0990(2) 0.48963(19) 0.0173(6) Uani 1 1 d . . .
C45 C 0.9494(3) 0.0926(2) 0.43012(19) 0.0170(6) Uani 1 1 d . . .
C46 C 0.8988(3) 0.1827(2) 0.3586(2) 0.0220(7) Uani 1 1 d . . .
H46 H 0.9234 0.2512 0.3512 0.026 Uiso 1 1 calc R . .
C47 C 0.8161(3) 0.1728(2) 0.3011(2) 0.0239(7) Uani 1 1 d . . .
H47 H 0.7824 0.2341 0.2542 0.029 Uiso 1 1 calc R . .
C48 C 0.7794(3) 0.0710(2) 0.3103(2) 0.0236(7) Uani 1 1 d . . .
H48 H 0.7223 0.0648 0.2690 0.028 Uiso 1 1 calc R . .
C49 C 0.8254(3) -0.0176(2) 0.3777(2) 0.0208(7) Uani 1 1 d . . .
H49 H 0.8001 -0.0851 0.3830 0.025 Uiso 1 1 calc R . .
C50 C 0.9110(3) -0.0103(2) 0.44041(19) 0.0179(6) Uani 1 1 d . . .
Co1 Co 1.0000 0.5000 0.5000 0.01226(13) Uani 1 2 d S . .
Co2 Co 0.0000 0.5000 0.0000 0.01610(14) Uani 1 2 d S . .
N1 N 0.9083(2) 1.35403(18) 0.04112(16) 0.0207(6) Uani 1 1 d . . .
N2 N 0.8894(2) 1.18231(18) 0.07796(17) 0.0213(6) Uani 1 1 d . . .
N3 N 0.9885(2) 0.73925(17) 0.23521(16) 0.0185(5) Uani 1 1 d . . .
N4 N 1.0054(2) 0.59513(17) 0.35723(15) 0.0156(5) Uani 1 1 d . . .
N5 N 0.8011(2) 0.45919(16) 0.48808(15) 0.0138(5) Uani 1 1 d . . .
N6 N 0.6332(2) 0.42709(17) 0.42412(15) 0.0163(5) Uani 1 1 d . . .
N7 N 0.3482(2) 0.39621(18) 0.15077(16) 0.0195(5) Uani 1 1 d . . .
N8 N 0.1813(2) 0.42260(18) 0.06244(16) 0.0194(5) Uani 1 1 d . . .
N9 N 1.0719(2) 0.36305(16) 0.47730(15) 0.0151(5) Uani 1 1 d . . .
N10 N 1.0792(2) 0.20178(17) 0.47821(16) 0.0172(5) Uani 1 1 d . . .
N11 N -0.1170(3) 0.4928(2) 0.17779(19) 0.0330(7) Uani 1 1 d . . .
N12 N 0.6064(3) 0.8363(2) 0.3289(2) 0.0293(6) Uani 1 1 d . . .
O1 O -0.0667(2) 0.54699(16) 0.10267(14) 0.0291(5) Uani 1 1 d . . .
O2 O -0.2121(3) 0.5359(3) 0.2015(2) 0.1174(17) Uani 1 1 d . . .
O3 O -0.0649(3) 0.4131(2) 0.2269(2) 0.0630(9) Uani 1 1 d . . .
O4 O 0.6751(3) 0.8776(2) 0.26033(17) 0.0471(7) Uani 1 1 d . . .
O5 O 0.6485(2) 0.75259(19) 0.38743(17) 0.0401(6) Uani 1 1 d . . .
O6 O 0.4998(3) 0.8789(2) 0.3380(2) 0.0602(8) Uani 1 1 d . . .
O7 O 0.5153(3) 0.0613(2) 0.15124(19) 0.0596(8) Uani 1 1 d . . .
H7A H 0.5211 0.0173 0.1814 0.085 Uiso 1 1 d . . .
H7B H 0.4194 0.0650 0.1700 0.050 Uiso 1 1 d . . .

loop_
_atom_site_aniso_label
_atom_site_aniso_U_11
_atom_site_aniso_U_22
_atom_site_aniso_U_33
_atom_site_aniso_U_23
_atom_site_aniso_U_13
_atom_site_aniso_U_12
C1 0.0221(16) 0.0161(15) 0.0272(18) -0.0053(14) 0.0016(14) -0.0023(12)
C2 0.0196(16) 0.0183(15) 0.0242(18) -0.0042(13) -0.0032(13) 0.0008(12)
C3 0.0154(15) 0.0197(16) 0.0248(18) -0.0032(13) -0.0035(13) 0.0000(11)
C4 0.0207(15) 0.0113(14) 0.0217(17) -0.0012(13) -0.0003(13) -0.0015(11)
C5 0.0202(15) 0.0169(15) 0.0174(16) -0.0020(13) -0.0002(13) -0.0005(12)
C6 0.0310(18) 0.0175(16) 0.0206(17) -0.0016(13) -0.0048(14) 0.0002(13)
C7 0.0355(19) 0.0296(19) 0.0261(19) -0.0090(16) -0.0131(16) 0.0082(15)
C8 0.0331(19) 0.0264(18) 0.031(2) -0.0129(16) -0.0063(16) -0.0037(14)
C9 0.0289(17) 0.0177(15) 0.0229(18) -0.0063(14) -0.0005(14) -0.0012(13)
C10 0.0217(15) 0.0147(14) 0.0157(16) -0.0034(12) 0.0025(13) -0.0006(11)
C11 0.0214(16) 0.0119(14) 0.0176(16) -0.0019(12) 0.0028(13) 0.0006(11)
C12 0.0200(15) 0.0167(15) 0.0181(16) -0.0019(13) 0.0021(13) -0.0019(12)
C13 0.0212(16) 0.0195(16) 0.0265(18) -0.0039(14) -0.0021(14) 0.0004(12)
C14 0.0179(16) 0.0358(19) 0.030(2) -0.0101(16) -0.0037(14) -0.0035(13)
C15 0.0228(17) 0.0326(19) 0.034(2) -0.0131(16) -0.0039(15) -0.0075(14)
C16 0.0203(16) 0.0165(15) 0.0312(19) -0.0051(14) 0.0015(14) -0.0060(12)
C17 0.0156(15) 0.0161(15) 0.0223(17) -0.0049(13) 0.0021(13) -0.0026(11)
C18 0.0186(15) 0.0141(14) 0.0170(16) -0.0052(12) -0.0015(13) -0.0006(11)
C19 0.0263(17) 0.0226(16) 0.0187(17) -0.0083(14) 0.0041(14) 0.0007(13)
C20 0.0269(17) 0.0170(15) 0.0180(16) -0.0089(13) -0.0026(13) 0.0049(12)
C21 0.0133(14) 0.0156(14) 0.0178(16) -0.0057(12) -0.0031(12) -0.0015(11)
C22 0.0193(15) 0.0165(14) 0.0124(15) -0.0039(12) -0.0008(12) -0.0017(11)
C23 0.0145(14) 0.0206(15) 0.0168(16) -0.0054(13) 0.0027(12) -0.0041(11)
C24 0.0138(14) 0.0204(15) 0.0173(16) -0.0075(13) -0.0017(12) -0.0050(11)
C25 0.0145(14) 0.0194(15) 0.0180(16) -0.0083(13) -0.0014(12) -0.0017(11)
C26 0.0215(16) 0.0209(16) 0.0174(16) -0.0058(13) -0.0042(13) -0.0037(12)
C27 0.0262(17) 0.0202(16) 0.0253(18) -0.0047(14) -0.0034(14) -0.0016(13)
C28 0.0236(16) 0.0174(15) 0.0299(19) -0.0104(14) -0.0003(14) -0.0056(12)
C29 0.0228(16) 0.0219(16) 0.0225(18) -0.0110(14) -0.0027(14) -0.0043(12)
C30 0.0147(14) 0.0213(15) 0.0178(16) -0.0103(13) -0.0010(12) -0.0039(11)
C31 0.0122(14) 0.0244(16) 0.0175(16) -0.0101(13) -0.0031(12) -0.0045(11)
C32 0.0148(14) 0.0207(15) 0.0195(16) -0.0086(13) -0.0030(13) 0.0002(11)
C33 0.0211(16) 0.0269(17) 0.0188(17) -0.0092(14) -0.0090(13) 0.0013(13)
C34 0.0262(17) 0.0202(16) 0.0272(19) -0.0032(14) -0.0097(15) 0.0014(13)
C35 0.0279(17) 0.0194(16) 0.032(2) -0.0105(15) -0.0058(15) -0.0011(13)
C36 0.0231(16) 0.0196(16) 0.0230(18) -0.0088(14) -0.0030(14) -0.0026(12)
C37 0.0147(14) 0.0175(15) 0.0159(16) -0.0060(13) -0.0007(12) -0.0025(11)
C38 0.0181(15) 0.0234(16) 0.0252(18) -0.0126(14) -0.0042(13) 0.0020(12)
C39 0.0187(16) 0.0315(18) 0.0258(18) -0.0168(15) -0.0034(14) 0.0023(13)
C40 0.0249(17) 0.0241(16) 0.0206(17) -0.0125(14) -0.0068(14) 0.0023(12)
C41 0.0170(14) 0.0140(14) 0.0171(16) -0.0078(12) -0.0001(12) -0.0016(11)
C42 0.0172(15) 0.0145(14) 0.0261(18) -0.0082(13) 0.0013(13) -0.0027(11)
C43 0.0178(15) 0.0159(15) 0.0306(18) -0.0117(14) 0.0054(14) -0.0024(11)
C44 0.0181(15) 0.0114(14) 0.0252(17) -0.0099(13) -0.0002(13) -0.0018(11)
C45 0.0191(15) 0.0117(14) 0.0207(16) -0.0066(12) 0.0001(13) -0.0010(11)
C46 0.0281(17) 0.0109(14) 0.0253(18) -0.0055(13) -0.0008(14) -0.0004(12)
C47 0.0279(17) 0.0169(15) 0.0257(18) -0.0071(14) -0.0050(14) 0.0017(12)
C48 0.0264(17) 0.0231(16) 0.0238(18) -0.0113(14) -0.0055(14) -0.0011(13)
C49 0.0203(15) 0.0174(15) 0.0278(18) -0.0115(14) -0.0028(14) -0.0032(12)
C50 0.0199(15) 0.0147(14) 0.0206(17) -0.0088(13) -0.0007(13) 0.0006(11)
Co1 0.0149(3) 0.0083(3) 0.0140(3) -0.0046(2) -0.0036(2) -0.0003(2)
Co2 0.0177(3) 0.0144(3) 0.0160(3) -0.0055(2) -0.0047(2) 0.0001(2)
N1 0.0190(13) 0.0178(13) 0.0219(14) -0.0038(11) -0.0044(11) -0.0001(10)
N2 0.0209(13) 0.0129(12) 0.0272(15) -0.0048(11) -0.0013(11) -0.0007(10)
N3 0.0234(13) 0.0106(12) 0.0175(14) -0.0016(10) -0.0013(11) 0.0018(10)
N4 0.0170(12) 0.0132(12) 0.0176(13) -0.0066(10) -0.0044(10) -0.0016(9)
N5 0.0152(12) 0.0125(12) 0.0148(13) -0.0059(10) -0.0031(10) -0.0021(9)
N6 0.0165(12) 0.0173(12) 0.0150(13) -0.0055(10) -0.0043(10) -0.0023(9)
N7 0.0164(12) 0.0225(13) 0.0212(14) -0.0100(11) -0.0066(11) 0.0015(10)
N8 0.0213(13) 0.0190(13) 0.0198(14) -0.0095(11) -0.0031(11) -0.0005(10)
N9 0.0170(12) 0.0110(11) 0.0177(13) -0.0059(10) -0.0038(10) -0.0004(9)
N10 0.0217(13) 0.0115(12) 0.0198(14) -0.0076(10) -0.0024(11) -0.0006(9)
N11 0.0230(16) 0.048(2) 0.0235(17) -0.0097(15) -0.0025(13) 0.0022(13)
N12 0.0234(15) 0.0365(17) 0.0374(18) -0.0231(15) -0.0016(14) -0.0087(13)
O1 0.0380(14) 0.0306(13) 0.0218(13) -0.0133(11) 0.0013(11) -0.0036(10)
O2 0.062(2) 0.175(4) 0.051(2) 0.012(2) 0.0227(18) 0.058(2)
O3 0.0581(19) 0.0356(16) 0.062(2) 0.0154(14) 0.0067(16) 0.0030(14)
O4 0.0537(17) 0.0555(18) 0.0364(16) -0.0201(14) 0.0158(14) -0.0299(14)
O5 0.0396(15) 0.0332(14) 0.0442(16) -0.0103(13) -0.0096(13) -0.0048(11)
O6 0.0338(16) 0.067(2) 0.083(2) -0.0350(18) -0.0005(15) 0.0130(14)
O7 0.0564(19) 0.0593(19) 0.059(2) -0.0157(16) -0.0115(16) -0.0175(15)

loop_
_atom_type_symbol
_atom_type_description
_atom_type_scat_dispersion_real
_atom_type_scat_dispersion_imag
_atom_type_scat_source
C C 0.0033 0.0016 'International Tables Vol C Tables 4.2.6.8 and 6.1.1.4'
H H 0.0000 0.0000 'International Tables Vol C Tables 4.2.6.8 and 6.1.1.4'
N N 0.0061 0.0033 'International Tables Vol C Tables 4.2.6.8 and 6.1.1.4'
O O 0.0106 0.0060 'International Tables Vol C Tables 4.2.6.8 and 6.1.1.4'
Co Co 0.3494 0.9721 'International Tables Vol C Tables 4.2.6.8 and 6.1.1.4'

loop_
_geom_angle_atom_site_label_1
_geom_angle_atom_site_label_2
_geom_angle_atom_site_label_3
_geom_angle
_geom_angle_site_symmetry_1
_geom_angle_site_symmetry_3
_geom_angle_publ_flag
N1 C1 N2 111.3(3) . . ?
N1 C1 H1 124.3 . . ?
N2 C1 H1 124.3 . . ?
C3 C2 N1 110.1(3) . . ?
C3 C2 H2 124.9 . . ?
N1 C2 H2 124.9 . . ?
C2 C3 N2 106.0(3) . . ?
C2 C3 H3 127.0 . . ?
N2 C3 H3 127.0 . . ?
C17 C4 C5 122.3(3) . . ?
C17 C4 N2 118.8(2) . . ?
C5 C4 N2 118.8(2) . . ?
C4 C5 C6 122.6(3) . . ?
C4 C5 C10 119.0(3) . . ?
C6 C5 C10 118.4(3) . . ?
C7 C6 C5 120.9(3) . . ?
C7 C6 H6 119.5 . . ?
C5 C6 H6 119.5 . . ?
C6 C7 C8 120.5(3) . . ?
C6 C7 H7 119.8 . . ?
C8 C7 H7 119.8 . . ?
C9 C8 C7 120.8(3) . . ?
C9 C8 H8 119.6 . . ?
C7 C8 H8 119.6 . . ?
C8 C9 C10 120.6(3) . . ?
C8 C9 H9 119.7 . . ?
C10 C9 H9 119.7 . . ?
C11 C10 C9 123.5(3) . . ?
C11 C10 C5 117.8(3) . . ?
C9 C10 C5 118.7(3) . . ?
C10 C11 C12 123.3(3) . . ?
C10 C11 N3 120.2(2) . . ?
C12 C11 N3 116.4(2) . . ?
C11 C12 C17 118.9(3) . . ?
C11 C12 C13 122.5(3) . . ?
C17 C12 C13 118.6(3) . . ?
C14 C13 C12 121.6(3) . . ?
C14 C13 H13 119.2 . . ?
C12 C13 H13 119.2 . . ?
C13 C14 C15 119.5(3) . . ?
C13 C14 H14 120.2 . . ?
C15 C14 H14 120.2 . . ?
C16 C15 C14 121.7(3) . . ?
C16 C15 H15 119.2 . . ?
C14 C15 H15 119.2 . . ?
C15 C16 C17 120.7(3) . . ?
C15 C16 H16 119.7 . . ?
C17 C16 H16 119.7 . . ?
C4 C17 C12 118.3(3) . . ?
C4 C17 C16 124.0(3) . . ?
C12 C17 C16 117.6(3) . . ?
N4 C18 N3 112.1(2) . . ?
N4 C18 H18 123.9 . . ?
N3 C18 H18 123.9 . . ?
C20 C19 N3 105.8(3) . . ?
C20 C19 H19 127.1 . . ?
N3 C19 H19 127.1 . . ?
C19 C20 N4 110.3(2) . . ?
C19 C20 H20 124.9 . . ?
N4 C20 H20 124.9 . . ?
N5 C21 N6 111.0(3) . . ?
N5 C21 H21 124.5 . . ?
N6 C21 H21 124.5 . . ?
C23 C22 N5 110.5(3) . . ?
C23 C22 H22 124.8 . . ?
N5 C22 H22 124.8 . . ?
C22 C23 N6 105.5(3) . . ?
C22 C23 H23 127.2 . . ?
N6 C23 H23 127.2 . . ?
C25 C24 C37 122.7(2) . . ?
C25 C24 N6 118.5(2) . . ?
C37 C24 N6 118.6(2) . . ?
C24 C25 C26 123.0(3) . . ?
C24 C25 C30 118.7(3) . . ?
C26 C25 C30 118.3(2) . . ?
C27 C26 C25 121.0(3) . . ?
C27 C26 H26 119.5 . . ?
C25 C26 H26 119.5 . . ?
C26 C27 C28 120.4(3) . . ?
C26 C27 H27 119.8 . . ?
C28 C27 H27 119.8 . . ?
C29 C28 C27 120.7(3) . . ?
C29 C28 H28 119.6 . . ?
C27 C28 H28 119.6 . . ?
C28 C29 C30 120.8(3) . . ?
C28 C29 H29 119.6 . . ?
C30 C29 H29 119.6 . . ?
C31 C30 C29 122.3(2) . . ?
C31 C30 C25 118.9(2) . . ?
C29 C30 C25 118.7(3) . . ?
C30 C31 C32 122.2(2) . . ?
C30 C31 N7 119.5(2) . . ?
C32 C31 N7 118.3(2) . . ?
C31 C32 C37 119.5(3) . . ?
C31 C32 C33 121.7(3) . . ?
C37 C32 C33 118.8(2) . . ?
C34 C33 C32 120.1(3) . . ?
C34 C33 H33 119.9 . . ?
C32 C33 H33 119.9 . . ?
C33 C34 C35 120.9(3) . . ?
C33 C34 H34 119.6 . . ?
C35 C34 H34 119.6 . . ?
C36 C35 C34 121.1(3) . . ?
C36 C35 H35 119.5 . . ?
C34 C35 H35 119.5 . . ?
C35 C36 C37 120.6(3) . . ?
C35 C36 H36 119.7 . . ?
C37 C36 H36 119.7 . . ?
C24 C37 C36 123.5(3) . . ?
C24 C37 C32 118.1(2) . . ?
C36 C37 C32 118.5(3) . . ?
N8 C38 N7 111.6(3) . . ?
N8 C38 H38 124.2 . . ?
N7 C38 H38 124.2 . . ?
C40 C39 N7 106.5(3) . . ?
C40 C39 H39 126.7 . . ?
N7 C39 H39 126.7 . . ?
C39 C40 N8 110.0(3) . . ?
C39 C40 H40 125.0 . . ?
N8 C40 H40 125.0 . . ?
N9 C41 N10 110.8(2) . . ?
N9 C41 H41 124.6 . . ?
N10 C41 H41 124.6 . . ?
C43 C42 N9 110.4(3) . . ?
C43 C42 H42 124.8 . . ?
N9 C42 H42 124.8 . . ?
C42 C43 N10 105.8(2) . . ?
C42 C43 H43 127.1 . . ?
N10 C43 H43 127.1 . . ?
C45 C44 C50 123.2(2) . 2_756 ?
C45 C44 N10 118.4(2) . . ?
C50 C44 N10 118.3(2) 2_756 . ?
C44 C45 C46 123.0(2) . . ?
C44 C45 C50 118.3(2) . . ?
C46 C45 C50 118.6(2) . . ?
C47 C46 C45 121.2(3) . . ?
C47 C46 H46 119.4 . . ?
C45 C46 H46 119.4 . . ?
C46 C47 C48 120.3(3) . . ?
C46 C47 H47 119.8 . . ?
C48 C47 H47 119.8 . . ?
C49 C48 C47 120.6(3) . . ?
C49 C48 H48 119.7 . . ?
C47 C48 H48 119.7 . . ?
C48 C49 C50 120.8(3) . . ?
C48 C49 H49 119.6 . . ?
C50 C49 H49 119.6 . . ?
C44 C50 C49 123.0(2) 2_756 . ?
C44 C50 C45 118.5(2) 2_756 . ?
C49 C50 C45 118.5(2) . . ?
N9 Co1 N9 179.999(1) . 2_766 ?
N9 Co1 N5 91.71(8) . 2_766 ?
N9 Co1 N5 88.29(8) 2_766 2_766 ?
N9 Co1 N5 88.29(8) . . ?
N9 Co1 N5 91.71(8) 2_766 . ?
N5 Co1 N5 179.999(1) 2_766 . ?
N9 Co1 N4 89.95(8) . . ?
N9 Co1 N4 90.05(8) 2_766 . ?
N5 Co1 N4 90.95(8) 2_766 . ?
N5 Co1 N4 89.05(8) . . ?
N9 Co1 N4 90.05(8) . 2_766 ?
N9 Co1 N4 89.95(8) 2_766 2_766 ?
N5 Co1 N4 89.05(8) 2_766 2_766 ?
N5 Co1 N4 90.95(8) . 2_766 ?
N4 Co1 N4 179.998(1) . 2_766 ?
O1 Co2 O1 180.0 2_565 . ?
O1 Co2 N1 99.19(9) 2_565 2_675 ?
O1 Co2 N1 80.81(9) . 2_675 ?
O1 Co2 N1 80.81(9) 2_565 1_445 ?
O1 Co2 N1 99.19(9) . 1_445 ?
N1 Co2 N1 180.00(14) 2_675 1_445 ?
O1 Co2 N8 85.16(8) 2_565 . ?
O1 Co2 N8 94.84(8) . . ?
N1 Co2 N8 88.08(9) 2_675 . ?
N1 Co2 N8 91.92(9) 1_445 . ?
O1 Co2 N8 94.84(8) 2_565 2_565 ?
O1 Co2 N8 85.16(8) . 2_565 ?
N1 Co2 N8 91.92(9) 2_675 2_565 ?
N1 Co2 N8 88.08(9) 1_445 2_565 ?
N8 Co2 N8 180.00(6) . 2_565 ?
C1 N1 C2 105.2(2) . . ?
C1 N1 Co2 123.9(2) . 1_665 ?
C2 N1 Co2 130.85(18) . 1_665 ?
C1 N2 C3 107.4(2) . . ?
C1 N2 C4 126.4(2) . . ?
C3 N2 C4 125.1(2) . . ?
C18 N3 C19 106.8(2) . . ?
C18 N3 C11 123.3(2) . . ?
C19 N3 C11 127.0(2) . . ?
C18 N4 C20 104.9(2) . . ?
C18 N4 Co1 124.43(19) . . ?
C20 N4 Co1 129.45(17) . . ?
C21 N5 C22 105.5(2) . . ?
C21 N5 Co1 122.42(19) . . ?
C22 N5 Co1 131.74(18) . . ?
C21 N6 C23 107.5(2) . . ?
C21 N6 C24 125.1(2) . . ?
C23 N6 C24 127.3(2) . . ?
C38 N7 C39 106.4(2) . . ?
C38 N7 C31 125.0(2) . . ?
C39 N7 C31 128.0(2) . . ?
C38 N8 C40 105.6(2) . . ?
C38 N8 Co2 122.74(19) . . ?
C40 N8 Co2 129.34(19) . . ?
C41 N9 C42 105.5(2) . . ?
C41 N9 Co1 124.52(19) . . ?
C42 N9 Co1 129.86(18) . . ?
C41 N10 C43 107.5(2) . . ?
C41 N10 C44 126.1(2) . . ?
C43 N10 C44 126.4(2) . . ?
O3 N11 O2 121.3(3) . . ?
O3 N11 O1 122.1(3) . . ?
O2 N11 O1 115.8(3) . . ?
O6 N12 O5 120.7(3) . . ?
O6 N12 O4 120.3(3) . . ?
O5 N12 O4 119.1(3) . . ?
N11 O1 Co2 130.02(19) . . ?
H7A O7 H7B 87.9 . . ?

loop_
_geom_bond_atom_site_label_1
_geom_bond_atom_site_label_2
_geom_bond_distance
_geom_bond_site_symmetry_2
_geom_bond_publ_flag
C1 N1 1.332(3) . ?
C1 N2 1.351(4) . ?
C1 H1 0.9500 . ?
C2 C3 1.361(4) . ?
C2 N1 1.380(4) . ?
C2 H2 0.9500 . ?
C3 N2 1.377(3) . ?
C3 H3 0.9500 . ?
C4 C17 1.397(4) . ?
C4 C5 1.401(4) . ?
C4 N2 1.447(3) . ?
C5 C6 1.428(4) . ?
C5 C10 1.439(4) . ?
C6 C7 1.361(4) . ?
C6 H6 0.9500 . ?
C7 C8 1.420(4) . ?
C7 H7 0.9500 . ?
C8 C9 1.360(4) . ?
C8 H8 0.9500 . ?
C9 C10 1.430(4) . ?
C9 H9 0.9500 . ?
C10 C11 1.389(4) . ?
C11 C12 1.390(4) . ?
C11 N3 1.454(3) . ?
C12 C17 1.432(4) . ?
C12 C13 1.435(4) . ?
C13 C14 1.355(4) . ?
C13 H13 0.9500 . ?
C14 C15 1.409(4) . ?
C14 H14 0.9500 . ?
C15 C16 1.359(4) . ?
C15 H15 0.9500 . ?
C16 C17 1.443(4) . ?
C16 H16 0.9500 . ?
C18 N4 1.321(3) . ?
C18 N3 1.343(4) . ?
C18 H18 0.9500 . ?
C19 C20 1.352(4) . ?
C19 N3 1.389(3) . ?
C19 H19 0.9500 . ?
C20 N4 1.384(4) . ?
C20 H20 0.9500 . ?
C21 N5 1.322(3) . ?
C21 N6 1.357(3) . ?
C21 H21 0.9500 . ?
C22 C23 1.355(4) . ?
C22 N5 1.381(4) . ?
C22 H22 0.9500 . ?
C23 N6 1.382(4) . ?
C23 H23 0.9500 . ?
C24 C25 1.397(4) . ?
C24 C37 1.412(4) . ?
C24 N6 1.438(3) . ?
C25 C26 1.420(4) . ?
C25 C30 1.442(4) . ?
C26 C27 1.366(4) . ?
C26 H26 0.9500 . ?
C27 C28 1.420(4) . ?
C27 H27 0.9500 . ?
C28 C29 1.352(4) . ?
C28 H28 0.9500 . ?
C29 C30 1.429(4) . ?
C29 H29 0.9500 . ?
C30 C31 1.399(4) . ?
C31 C32 1.401(4) . ?
C31 N7 1.434(3) . ?
C32 C37 1.435(4) . ?
C32 C33 1.436(4) . ?
C33 C34 1.363(4) . ?
C33 H33 0.9500 . ?
C34 C35 1.412(4) . ?
C34 H34 0.9500 . ?
C35 C36 1.353(4) . ?
C35 H35 0.9500 . ?
C36 C37 1.432(4) . ?
C36 H36 0.9500 . ?
C38 N8 1.318(4) . ?
C38 N7 1.356(3) . ?
C38 H38 0.9500 . ?
C39 C40 1.351(4) . ?
C39 N7 1.376(4) . ?
C39 H39 0.9500 . ?
C40 N8 1.373(4) . ?
C40 H40 0.9500 . ?
C41 N9 1.322(3) . ?
C41 N10 1.361(3) . ?
C41 H41 0.9500 . ?
C42 C43 1.358(4) . ?
C42 N9 1.373(3) . ?
C42 H42 0.9500 . ?
C43 N10 1.369(4) . ?
C43 H43 0.9500 . ?
C44 C45 1.398(4) . ?
C44 C50 1.400(4) 2_756 ?
C44 N10 1.441(3) . ?
C45 C46 1.422(4) . ?
C45 C50 1.437(4) . ?
C46 C47 1.353(4) . ?
C46 H46 0.9500 . ?
C47 C48 1.421(4) . ?
C47 H47 0.9500 . ?
C48 C49 1.362(4) . ?
C48 H48 0.9500 . ?
C49 C50 1.423(4) . ?
C49 H49 0.9500 . ?
C50 C44 1.400(4) 2_756 ?
Co1 N9 2.138(2) . ?
Co1 N9 2.138(2) 2_766 ?
Co1 N5 2.176(2) 2_766 ?
Co1 N5 2.176(2) . ?
Co1 N4 2.210(2) . ?
Co1 N4 2.210(2) 2_766 ?
Co2 O1 2.116(2) 2_565 ?
Co2 O1 2.116(2) . ?
Co2 N1 2.119(2) 2_675 ?
Co2 N1 2.119(2) 1_445 ?
Co2 N8 2.157(2) . ?
Co2 N8 2.157(2) 2_565 ?
N1 Co2 2.119(2) 1_665 ?
N11 O3 1.186(3) . ?
N11 O2 1.230(4) . ?
N11 O1 1.278(3) . ?
N12 O6 1.230(3) . ?
N12 O5 1.242(3) . ?
N12 O4 1.256(3) . ?
O7 H7A 0.6164 . ?
O7 H7B 1.0154 . ?
